data_7050634
loop_
_publ_author_name
'Chu, Qianli'
'Wang, Zheming'
'Huang, Qichen'
'Yan, Chunhua'
'Zhu, Shizheng'

_publ_section_title
;
 Fluorine-containing donor-acceptor complexes: crystallographic study
 of the interactions between electronegative atoms (N, O, S) and
 halogen atoms (I, Br)
;
_journal_issue 10
_journal_name_full 'New Journal of Chemistry'
_journal_page_first 1522
_journal_paper_doi 10.1039/b305312c
_journal_volume 27
_journal_year 2003
_chemical_formula_sum 'C6 H4 F4 I2 N2'
_chemical_formula_weight 433.91
_chemical_melting_point 318
_chemical_name_systematic
;
?
;
_space_group_IT_number 2
_symmetry_cell_setting triclinic
_symmetry_space_group_name_Hall '-P 1'
_symmetry_space_group_name_H-M 'P -1'
_atom_sites_solution_hydrogens geom
_atom_sites_solution_primary direct
_atom_sites_solution_secondary difmap
_audit_creation_method SHELXL-97
_cell_angle_alpha 106.843(5)
_cell_angle_beta 107.535(6)
_cell_angle_gamma 93.925(6)
_cell_formula_units_Z 1
_cell_length_a 6.2536(5)
_cell_length_b 6.4403(7)
_cell_length_c 7.5067(7)
_cell_measurement_reflns_used 4840
_cell_measurement_temperature 180(2)
_cell_measurement_theta_max 27.45
_cell_measurement_theta_min 3.47
_cell_volume 271.87(5)
_computing_cell_refinement 'HKL Scalepack (Otwinowski & Minor, 1997)'
_computing_data_collection 'KappaCCD (Nonius B. V., 1998)'
_computing_data_reduction 'HKL Denzo (Otwinowski & Minor, 1997) & maXus (Mackay et al., 1998)'
_computing_molecular_graphics 'Bruker SHELXTL V5.1 (Sheldrick, 1998)'
_computing_publication_material 'SHELXL-97 (Sheldrick, 1997)'
_computing_structure_refinement 'SHELXL-97 (Sheldrick, 1997)'
_computing_structure_solution 'SHELXS-97 (Sheldrick, 1997)'
_diffrn_ambient_temperature 180(2)
_diffrn_detector_area_resol_mean 0.76
_diffrn_measured_fraction_theta_full 0.976
_diffrn_measured_fraction_theta_max 0.976
_diffrn_measurement_device_type 'NONIUS KappaCCD'
_diffrn_measurement_method CCD
_diffrn_radiation_monochromator graphite
_diffrn_radiation_source 'fine-focus sealed tube'
_diffrn_radiation_type MoK\a
_diffrn_radiation_wavelength 0.71073
_diffrn_reflns_av_R_equivalents 0.0461
_diffrn_reflns_av_sigmaI/netI 0.0325
_diffrn_reflns_limit_h_max 8
_diffrn_reflns_limit_h_min -8
_diffrn_reflns_limit_k_max 8
_diffrn_reflns_limit_k_min -8
_diffrn_reflns_limit_l_max 9
_diffrn_reflns_limit_l_min -9
_diffrn_reflns_number 4840
_diffrn_reflns_theta_full 27.45
_diffrn_reflns_theta_max 27.45
_diffrn_reflns_theta_min 3.47
_exptl_absorpt_coefficient_mu 5.803
_exptl_absorpt_correction_T_max 0.376
_exptl_absorpt_correction_T_min 0.295
_exptl_absorpt_correction_type empirical
_exptl_absorpt_process_details '(Blessing, 1995, 1997)'
_exptl_crystal_colour colorless
_exptl_crystal_density_diffrn 2.650
_exptl_crystal_density_method 'not measured'
_exptl_crystal_description block
_exptl_crystal_F_000 196
_exptl_crystal_size_max 0.30
_exptl_crystal_size_mid 0.25
_exptl_crystal_size_min 0.18
_refine_diff_density_max 2.247
_refine_diff_density_min -0.845
_refine_diff_density_rms 0.160
_refine_ls_extinction_coef 0.037(6)
_refine_ls_extinction_expression Fc^*^=kFc[1+0.001xFc^2^\l^3^/sin(2\q)]^-1/4^
_refine_ls_extinction_method SHELXL
_refine_ls_goodness_of_fit_ref 1.140
_refine_ls_hydrogen_treatment mixed
_refine_ls_matrix_type full
_refine_ls_number_parameters 65
_refine_ls_number_reflns 1214
_refine_ls_number_restraints 0
_refine_ls_restrained_S_all 1.140
_refine_ls_R_factor_all 0.0332
_refine_ls_R_factor_gt 0.0320
_refine_ls_shift/su_max 0.000
_refine_ls_shift/su_mean 0.000
_refine_ls_structure_factor_coef Fsqd
_refine_ls_weighting_details 'calc w=1/[\s^2^(Fo^2^)+(0.0432P)^2^+0.7154P] where P=(Fo^2^+2Fc^2^)/3'
_refine_ls_weighting_scheme calc
_refine_ls_wR_factor_gt 0.0848
_refine_ls_wR_factor_ref 0.0856
_reflns_number_gt 1172
_reflns_number_total 1214
_reflns_threshold_expression >2sigma(I)
_cod_data_source_file b305312c.txt
_cod_data_source_block Comp17
_cod_depositor_comments
;
The following automatic conversions were performed:
'_symmetry_cell_setting' value 'Triclinic' changed to 'triclinic'
according to '/home/saulius/struct/CIF-dictionaries/cif_core.dic'
dictionary named 'cif_core.dic' version 2.4.1 from 2010-06-29.

Automatic conversion script
Id: cif_fix_enum 1527 2010-12-29 10:47:43Z saulius 
;
_cod_original_cell_volume 271.87(4)
_cod_database_code 7050634

loop_
_symmetry_equiv_pos_as_xyz
'x, y, z'
'-x, -y, -z'

loop_
_atom_site_label
_atom_site_type_symbol
_atom_site_fract_x
_atom_site_fract_y
_atom_site_fract_z
_atom_site_U_iso_or_equiv
_atom_site_adp_type
_atom_site_occupancy
_atom_site_symmetry_multiplicity
_atom_site_calc_flag
_atom_site_refinement_flags
_atom_site_disorder_assembly
_atom_site_disorder_group
I1 I -0.19439(5) -0.20659(5) 0.16898(5) 0.0348(2) Uani 1 1 d . . .
C1 C 0.0107(9) -0.1133(9) 0.0112(8) 0.0337(11) Uani 1 1 d . . .
F1 F 0.2332(6) -0.1089(7) 0.1067(6) 0.0527(10) Uani 1 1 d . . .
F2 F -0.0461(7) -0.2621(6) -0.1699(5) 0.0491(9) Uani 1 1 d . . .
N1 N -0.4265(9) -0.3869(9) 0.3908(8) 0.0420(11) Uani 1 1 d . . .
C2 C -0.5691(10) -0.3162(10) 0.4868(9) 0.0402(12) Uani 1 1 d . . .
H2 H -0.6226 -0.1865 0.4798 0.048 Uiso 1 1 calc R . .
C3 C -0.3595(11) -0.5733(11) 0.4044(9) 0.0425(13) Uani 1 1 d . . .
H3 H -0.2615 -0.6313 0.3387 0.051 Uiso 1 1 calc R . .

loop_
_atom_site_aniso_label
_atom_site_aniso_U_11
_atom_site_aniso_U_22
_atom_site_aniso_U_33
_atom_site_aniso_U_23
_atom_site_aniso_U_13
_atom_site_aniso_U_12
I1 0.0375(3) 0.0387(3) 0.0367(3) 0.01777(16) 0.01966(17) 0.00464(15)
C1 0.031(2) 0.037(3) 0.037(3) 0.014(2) 0.017(2) 0.007(2)
F1 0.0326(17) 0.075(3) 0.073(3) 0.048(2) 0.0224(17) 0.0236(17)
F2 0.071(2) 0.0355(17) 0.0465(19) 0.0037(14) 0.0384(19) 0.0027(16)
N1 0.047(3) 0.046(3) 0.040(3) 0.020(2) 0.021(2) 0.003(2)
C2 0.039(3) 0.037(3) 0.049(3) 0.018(2) 0.018(2) 0.005(2)
C3 0.040(3) 0.046(3) 0.044(3) 0.011(2) 0.022(2) 0.005(2)

loop_
_atom_type_symbol
_atom_type_description
_atom_type_scat_dispersion_real
_atom_type_scat_dispersion_imag
_atom_type_scat_source
C C 0.0033 0.0016 'International Tables Vol C Tables 4.2.6.8 and 6.1.1.4'
H H 0.0000 0.0000 'International Tables Vol C Tables 4.2.6.8 and 6.1.1.4'
N N 0.0061 0.0033 'International Tables Vol C Tables 4.2.6.8 and 6.1.1.4'
F F 0.0171 0.0103 'International Tables Vol C Tables 4.2.6.8 and 6.1.1.4'
I I -0.4742 1.8119 'International Tables Vol C Tables 4.2.6.8 and 6.1.1.4'

loop_
_geom_angle_atom_site_label_1
_geom_angle_atom_site_label_2
_geom_angle_atom_site_label_3
_geom_angle
_geom_angle_site_symmetry_1
_geom_angle_site_symmetry_3
_geom_angle_publ_flag
F2 C1 F1 107.6(5) . . ?
F2 C1 C1 108.2(6) . 2 ?
F1 C1 C1 107.0(6) . 2 ?
F2 C1 I1 109.9(4) . . ?
F1 C1 I1 110.0(4) . . ?
C1 C1 I1 113.8(5) 2 . ?
C3 N1 C2 115.6(5) . . ?
N1 C2 C3 122.8(6) . 2_446 ?
N1 C2 H2 118.6 . . ?
C3 C2 H2 118.6 2_446 . ?
N1 C3 C2 121.6(6) . 2_446 ?
N1 C3 H3 119.2 . . ?
C2 C3 H3 119.2 2_446 . ?

loop_
_geom_bond_atom_site_label_1
_geom_bond_atom_site_label_2
_geom_bond_distance
_geom_bond_site_symmetry_2
_geom_bond_publ_flag
I1 C1 2.152(5) . ?
C1 F2 1.342(7) . ?
C1 F1 1.354(6) . ?
C1 C1 1.527(11) 2 ?
N1 C3 1.320(9) . ?
N1 C2 1.332(8) . ?
C2 C3 1.374(8) 2_446 ?
C2 H2 0.9300 . ?
C3 C2 1.374(8) 2_446 ?
C3 H3 0.9300 . ?
